data_7249282
loop_
_publ_author_name
'Zahradn\'ikov\'a, Eva'
'Pichon, C\'eline'
'Duhayon, Carine'
'Sutter, Jean-Pascal'
'Hala\<s, Petr'
'Draho\<s, Bohuslav'

_publ_section_title
;
 Synthesis, structural and magnetic properties of cobalt(ii) complexes
 with pyridine-based macrocyclic ligand containing two pyridine pendant
 arms
;
_journal_issue 38
_journal_name_full 'RSC Advances'
_journal_page_first 28138
_journal_page_last 28147
_journal_paper_doi 10.1039/D4RA02387K
_journal_volume 14
_journal_year 2024
_chemical_formula_moiety 'C28 H35 Co N6 O2 S, C N S'
_chemical_formula_sum 'C29 H35 Co N7 O2 S2'
_chemical_formula_weight 636.69
_space_group_crystal_system triclinic
_space_group_IT_number 2
_space_group_name_Hall '-P 1'
_space_group_name_H-M_alt 'P -1'
_atom_sites_solution_hydrogens geom
_atom_sites_solution_primary dual
_audit_creation_method
;
Olex2 1.5
(compiled 2021.10.07 svn.r9718050b for OlexSys, GUI svn.r6410)
;
_audit_update_record
;
2024-03-28 deposited with the CCDC.	2024-08-14 downloaded from the CCDC.
;
_cell_angle_alpha 84.509(2)
_cell_angle_beta 85.684(2)
_cell_angle_gamma 69.475(3)
_cell_formula_units_Z 2
_cell_length_a 9.4553(3)
_cell_length_b 9.5655(3)
_cell_length_c 18.0521(5)
_cell_measurement_reflns_used 6450
_cell_measurement_temperature 99.98(13)
_cell_measurement_theta_max 68.1200
_cell_measurement_theta_min 4.9220
_cell_volume 1520.53(9)
_computing_cell_refinement 'CrysAlisPro 1.171.42.57a (Rigaku OD, 2022)'
_computing_data_collection 'CrysAlisPro 1.171.42.57a (Rigaku OD, 2022)'
_computing_data_reduction 'CrysAlisPro 1.171.42.57a (Rigaku OD, 2022)'
_computing_molecular_graphics 'Olex2 1.5 (Dolomanov et al., 2009)'
_computing_publication_material 'Olex2 1.5 (Dolomanov et al., 2009)'
_computing_structure_refinement 'SHELXL 2014/7 (Sheldrick, 2015)'
_computing_structure_solution 'SHELXT 2014/5 (Sheldrick, 2014)'
_diffrn_ambient_temperature 100.15
_diffrn_detector_area_resol_mean 10.0000
_diffrn_detector_type HyPix3000
_diffrn_measured_fraction_theta_full 0.995
_diffrn_measured_fraction_theta_max 0.990
_diffrn_measurement_details
;
List of Runs (angles in degrees, time in seconds):

  # Type    Start    End  Width  t~exp~   \w     \q     \k     \f   Frames
#--------------------------------------------------------------------------
  1  \w    -91.00 -52.00   0.50    3.00    --  -41.99 144.00  20.00   78
  2  \w    -78.00 -21.00   0.50    3.00    --  -41.99 126.00-148.00  114
  3  \w   -100.00 -62.00   0.50    3.00    --  -41.99-144.00 -34.00   76
  4  \w     34.00  69.00   0.50    3.00    --   43.55-126.00 134.00   70
  5  \w     64.00  90.00   0.50    3.00    --   43.55-144.00 -34.00   52
  6  \w     65.00 107.00   0.50    3.00    --   43.55 144.00  20.00   84
  7  \w   -135.00-110.00   0.50   14.00    --  -94.76-144.00 -34.00   50
  8  \w   -105.00 -64.00   0.50   14.00    --  -94.76 126.00-148.00   82
  9  \w   -141.00-116.00   0.50   14.00    --  -94.76-126.00 134.00   50
 10  \w   -105.00 -80.00   0.50   14.00    --  -94.76 144.00  20.00   50
 11  \w     75.00 101.00   0.50   14.00    --   96.32-144.00 -34.00   52
 12  \w     47.00  72.00   0.50   14.00    --   96.32-126.00 134.00   50
 13  \w    103.00 129.00   0.50   14.00    --   96.32 144.00  20.00   52
 14  \w     85.00 151.00   0.50   14.00    --   96.32 126.00-148.00  132
 15  \w   -101.00 -60.00   0.50    3.00    --  -41.99 -65.00  90.00   82
 16  \w   -109.00 -65.00   0.50    3.00    --  -41.99-138.00-120.00   88
 17  \w    -25.00   1.00   0.50    3.00    --  -41.99  11.00-180.00   52
 18  \w      4.00  31.00   0.50    3.00    --  -41.99  11.00-180.00   54
 19  \w    -57.00 -22.00   0.50    3.00    --  -41.99 -65.00  90.00   70
 20  \w    -31.00  -5.00   0.50    3.00    --  -41.99  43.00-120.00   52
 21  \w    -62.00 -14.00   0.50    3.00    --  -41.99  65.00  30.00   96
 22  \w     60.00 107.00   0.50    3.00    --   43.55  77.00-150.00   94
 23  \w    -15.00  11.00   0.50    3.00    --   43.55 -21.00-180.00   52
 24  \w     29.00  56.00   0.50    3.00    --   43.55  77.00-150.00   54
 25  \w     28.00 100.00   0.50    3.00    --   43.55  54.00-180.00  144
 26  \w     68.00  98.00   0.50    3.00    --   43.55 138.00  60.00   60
 27  \w    -22.00   5.00   0.50    3.00    --   43.55 -21.00 120.00   54
 28  \w    -19.00  39.00   0.50    3.00    --   43.55 -43.00 -30.00  116
 29  \w    -10.00  15.00   0.50    3.00    --   43.55 -11.00-120.00   50
 30  \w     68.00  93.00   0.50    3.00    --   43.55 138.00-180.00   50
 31  \w    -68.00 -42.00   0.50   14.00    --  -94.76  59.00-120.00   52
 32  \w    -54.00 -28.00   0.50   14.00    --  -94.76  50.00   0.00   52
 33  \w    -57.00 -32.00   0.50   14.00    --  -94.76  50.00  60.00   50
 34  \w    -53.00 -28.00   0.50   14.00    --  -94.76  50.00 -90.00   50
 35  \w   -156.00 -78.00   0.50   14.00    --  -94.76 -59.00  30.00  156
 36  \w    -56.00 -30.00   0.50   14.00    --  -94.76  50.00 -30.00   52
 37  \w    -68.00 -30.00   0.50   14.00    --  -94.76  59.00 -90.00   76
 38  \w   -114.00 -31.00   0.50   14.00    --  -94.76 144.00   0.00  166
 39  \w   -109.00 -31.00   0.50   14.00    --  -94.76 117.00   0.00  156
 40  \w    -53.00 -28.00   0.50   14.00    --  -94.76  50.00  90.00   50
 41  \w    -65.00 -31.00   0.50   14.00    --  -94.76  59.00  30.00   68
 42  \w     51.00  81.00   0.50   14.00    --   96.32 -68.00 -30.00   60
 43  \w     61.00 110.00   0.50   14.00    --   96.32-117.00 -30.00   98
 44  \w     31.00  57.00   0.50   14.00    --   96.32-117.00 -30.00   52
 45  \w     77.00 148.00   0.50   14.00    --   96.32  50.00-150.00  142
 46  \w     28.00  53.00   0.50   14.00    --   96.32 -59.00 150.00   50
 47  \w     35.00  88.00   0.50   14.00    --   96.32 -77.00 120.00  106
 48  \w     83.00 132.00   0.50   14.00    --   96.32  33.00   0.00   98
 49  \w     31.00  66.00   0.50   14.00    --   96.32 -59.00-120.00   70
 50  \w    108.00 134.00   0.50   14.00    --   96.32  42.00 120.00   52
 51  \w     92.00 125.00   0.50   14.00    --   96.32 -86.00 120.00   66
 52  \w     48.00  81.00   0.50   14.00    --   96.32 -68.00 150.00   66
 53  \w     81.00 106.00   0.50   14.00    --   96.32  42.00 120.00   50
 54  \w     81.00 149.00   0.50   14.00    --   96.32  25.00 -30.00  136
 55  \w     31.00 110.00   0.50   14.00    --   96.32-117.00 150.00  158
 56  \w     83.00 158.00   0.50   14.00    --   96.32  33.00 -90.00  150
 57  \w     85.00 145.00   0.50   14.00    --   96.32  96.00 -90.00  120
 58  \w    134.00 160.00   0.50   14.00    --   96.32  25.00  30.00   52
 59  \w     32.00  57.00   0.50   14.00    --   96.32 -50.00-180.00   50
 60  \w     30.00  55.00   0.50   14.00    --   96.32 -50.00 -30.00   50
 61  \w     28.00  63.00   0.50   14.00    --   96.32 -59.00 -60.00   70
 62  \w     82.00 117.00   0.50   14.00    --   96.32  25.00  30.00   70
 63  \w     30.00  57.00   0.50   14.00    --   96.32 -50.00 120.00   54
 64  \w     44.00 102.00   0.50   14.00    --   96.32 -86.00 -60.00  116
 65  \w     89.00 127.00   0.50   14.00    --   96.32  25.00-180.00   76
;
_diffrn_measurement_device 'four-circle diffractometer'
_diffrn_measurement_device_type 'XtaLAB Synergy, Single source at home/near, HyPix3000'
_diffrn_measurement_method '\w scans'
_diffrn_radiation_type CuK\a
_diffrn_radiation_wavelength 1.54184
_diffrn_reflns_av_R_equivalents 0.0403
_diffrn_reflns_av_unetI/netI 0.0451
_diffrn_reflns_Laue_measured_fraction_full 0.995
_diffrn_reflns_Laue_measured_fraction_max 0.990
_diffrn_reflns_limit_h_max 11
_diffrn_reflns_limit_h_min -11
_diffrn_reflns_limit_k_max 11
_diffrn_reflns_limit_k_min -10
_diffrn_reflns_limit_l_max 21
_diffrn_reflns_limit_l_min -21
_diffrn_reflns_number 14621
_diffrn_reflns_point_group_measured_fraction_full 0.995
_diffrn_reflns_point_group_measured_fraction_max 0.990
_diffrn_reflns_theta_full 67.684
_diffrn_reflns_theta_max 68.367
_diffrn_reflns_theta_min 4.927
_exptl_absorpt_coefficient_mu 6.023
_exptl_absorpt_correction_T_max 1.00000
_exptl_absorpt_correction_T_min 0.61266
_exptl_absorpt_correction_type multi-scan
_exptl_absorpt_process_details
;
CrysAlisPro 1.171.42.57a (Rigaku Oxford Diffraction, 2022)
Empirical absorption correction using spherical harmonics,
implemented in SCALE3 ABSPACK scaling algorithm.
;
_exptl_crystal_colour pink
_exptl_crystal_colour_primary pink
_exptl_crystal_density_diffrn 1.391
_exptl_crystal_description plate
_exptl_crystal_F_000 666
_exptl_crystal_size_max 0.181
_exptl_crystal_size_mid 0.105
_exptl_crystal_size_min 0.038
_refine_diff_density_max 1.465
_refine_diff_density_min -0.484
_refine_diff_density_rms 0.076
_refine_ls_extinction_method none
_refine_ls_goodness_of_fit_ref 1.030
_refine_ls_hydrogen_treatment constr
_refine_ls_matrix_type full
_refine_ls_number_parameters 402
_refine_ls_number_reflns 5523
_refine_ls_number_restraints 36
_refine_ls_restrained_S_all 1.028
_refine_ls_R_factor_all 0.0697
_refine_ls_R_factor_gt 0.0624
_refine_ls_shift/su_max 0.000
_refine_ls_shift/su_mean 0.000
_refine_ls_structure_factor_coef Fsqd
_refine_ls_weighting_details 'w=1/[\s^2^(Fo^2^)+(0.0947P)^2^+1.7622P] where P=(Fo^2^+2Fc^2^)/3'
_refine_ls_weighting_scheme calc
_refine_ls_wR_factor_gt 0.1597
_refine_ls_wR_factor_ref 0.1647
_reflns_Friedel_coverage 0.000
_reflns_number_gt 4906
_reflns_number_total 5523
_reflns_threshold_expression 'I > 2\s(I)'
_cod_data_source_file d4ra02387k2.cif
_cod_data_source_block 04
_cod_original_cell_volume 1520.53(8)
_cod_database_code 7249282
_shelx_shelxl_version_number 2014/7
_shelx_space_group_comment
;
The symmetry employed for this shelxl refinement is uniquely defined
by the following loop, which should always be used as a source of
symmetry information in preference to the above space-group names.
They are only intended as comments.
;
_olex2_refinement_description
;
1. Fixed Uiso
 At 1.2 times of:
  All C(H) groups, All C(H,H) groups, All C(H,H,H,H) groups
2. Uiso/Uaniso restraints and constraints
Uanis(S2A) = Uanis(C29A) = Uanis(N7A)
Uanis(N7B) = Uanis(C29B) = Uanis(S2B)
3. Rigid body (RIGU) restrains
 C29A, N7A, S2A
 with sigma for 1-2 distances of 0.004 and sigma for 1-3 distances of 0.004
 C29B, N7B, S2B
 with sigma for 1-2 distances of 0.004 and sigma for 1-3 distances of 0.004
 C13A, C12, O2A, O2, C12A, C13
 with sigma for 1-2 distances of 0.004 and sigma for 1-3 distances of 0.004
4. Others
 Sof(H11C)=Sof(H11D)=Sof(H14C)=Sof(H14D)=Sof(C13A)=Sof(H13C)=Sof(H13D)=
 Sof(C12A)=Sof(H12C)=Sof(H12D)=Sof(O2A)=1-FVAR(1)
 Sof(O2)=Sof(H11A)=Sof(H11B)=Sof(H14A)=Sof(H14B)=Sof(C12)=Sof(H12A)=Sof(H12B)=
 Sof(C13)=Sof(H13A)=Sof(H13B)=FVAR(1)
 Sof(C29A)=Sof(N7A)=Sof(S2A)=1-FVAR(2)
 Sof(C29B)=Sof(N7B)=Sof(S2B)=FVAR(2)
5.a Secondary CH2 refined with riding coordinates:
 C6(H6A,H6B), C7(H7A,H7B), C16(H16A,H16B), C8(H8A,H8B), C22(H22A,H22B), C9(H9A,
 H9B), C15(H15A,H15B), C11(H11A,H11B), C11(H11C,H11D), C10(H10A,H10B), C14(H14A,
 H14B), C14(H14C,H14D), C12(H12A,H12B), C13(H13A,H13B), C13A(H13C,H13D),
 C12A(H12C,H12D)
5.b Aromatic/amide H refined with riding coordinates:
 C4(H4), C3(H3), C2(H2), C21(H21), C18(H18), C27(H27), C19(H19), C20(H20),
 C24(H24), C26(H26), C25(H25)
;
_smtbx_masks_void_probe_radius 1.2
_smtbx_masks_void_truncation_radius 1.2
_olex2_submission_special_instructions 'No special instructions were received'
_oxdiff_exptl_absorpt_empirical_details
;
Empirical correction (ABSPACK) includes:
- Absorption correction using spherical harmonics
- Frame scaling
;

loop_
_space_group_symop_operation_xyz
'x, y, z'
'-x, -y, -z'

loop_
_atom_site_label
_atom_site_type_symbol
_atom_site_fract_x
_atom_site_fract_y
_atom_site_fract_z
_atom_site_U_iso_or_equiv
_atom_site_adp_type
_atom_site_occupancy
_atom_site_site_symmetry_order
_atom_site_calc_flag
_atom_site_refinement_flags_posn
_atom_site_refinement_flags_adp
_atom_site_refinement_flags_occupancy
_atom_site_disorder_assembly
_atom_site_disorder_group
Co1 Co 0.38434(6) 0.59550(6) 0.72297(3) 0.02750(18) Uani 1 1 d . . . . .
S1 S -0.01944(11) 0.47639(12) 0.63569(6) 0.0432(3) Uani 1 1 d . . . . .
O1 O 0.9086(3) 0.2895(3) 0.89223(16) 0.0441(7) Uani 1 1 d . . . . .
N1 N 0.3707(3) 0.5571(3) 0.83704(15) 0.0277(6) Uani 1 1 d . . . . .
N2 N 0.5457(3) 0.3486(3) 0.75431(16) 0.0291(6) Uani 1 1 d . . . . .
N5 N 0.2331(4) 0.8137(3) 0.67652(17) 0.0379(7) Uani 1 1 d . . . . .
N4 N 0.5410(3) 0.5371(4) 0.63312(16) 0.0329(7) Uani 1 1 d . . . . .
O2 O 0.8591(8) 0.6060(7) 0.8792(3) 0.0410(13) Uani 0.773(11) 1 d . U P A 1
N6 N 0.2372(3) 0.4946(4) 0.69506(17) 0.0346(7) Uani 1 1 d . . . . .
N3 N 0.4459(4) 0.7821(4) 0.7732(2) 0.0434(8) Uani 1 1 d . . . . .
C5 C 0.3944(4) 0.4175(4) 0.8678(2) 0.0291(7) Uani 1 1 d . . . . .
C4 C 0.3715(4) 0.3909(4) 0.9433(2) 0.0318(7) Uani 1 1 d . . . . .
H4 H 0.3876 0.2920 0.9646 0.038 Uiso 1 1 calc R U . . .
C17 C 0.6000(4) 0.3903(4) 0.6226(2) 0.0330(8) Uani 1 1 d . . . . .
C6 C 0.4536(4) 0.2974(4) 0.8127(2) 0.0311(7) Uani 1 1 d . . . . .
H6A H 0.5158 0.2017 0.8382 0.037 Uiso 1 1 calc R U . . .
H6B H 0.3683 0.2817 0.7904 0.037 Uiso 1 1 calc R U . . .
C1 C 0.3347(4) 0.6720(4) 0.8803(2) 0.0326(8) Uani 1 1 d . . . . .
C7 C 0.6925(4) 0.3419(4) 0.7818(2) 0.0305(7) Uani 1 1 d . . . . .
H7A H 0.6705 0.4013 0.8259 0.037 Uiso 1 1 calc R U . . .
H7B H 0.7408 0.3924 0.7428 0.037 Uiso 1 1 calc R U . . .
C3 C 0.3244(4) 0.5112(4) 0.9879(2) 0.0337(8) Uani 1 1 d . . . . .
H3 H 0.3027 0.4962 1.0397 0.040 Uiso 1 1 calc R U . . .
C2 C 0.3094(4) 0.6527(4) 0.9562(2) 0.0350(8) Uani 1 1 d . . . . .
H2 H 0.2822 0.7353 0.9862 0.042 Uiso 1 1 calc R U . . .
C16 C 0.5647(4) 0.2843(4) 0.6821(2) 0.0345(8) Uani 1 1 d . . . . .
H16A H 0.4708 0.2682 0.6710 0.041 Uiso 1 1 calc R U . . .
H16B H 0.6481 0.1864 0.6835 0.041 Uiso 1 1 calc R U . . .
C28 C 0.1305(4) 0.4842(4) 0.67113(19) 0.0331(8) Uani 1 1 d . . . . .
C21 C 0.5706(5) 0.6352(5) 0.5817(2) 0.0411(9) Uani 1 1 d . . . . .
H21 H 0.5263 0.7390 0.5887 0.049 Uiso 1 1 calc R U . . .
C23 C 0.2753(5) 0.9334(4) 0.6786(2) 0.0426(9) Uani 1 1 d . . . . .
C18 C 0.6911(4) 0.3390(5) 0.5596(2) 0.0395(9) Uani 1 1 d . . . . .
H18 H 0.7311 0.2350 0.5524 0.047 Uiso 1 1 calc R U . . .
C27 C 0.1088(5) 0.8313(5) 0.6394(2) 0.0470(10) Uani 1 1 d . . . . .
H27 H 0.0764 0.7480 0.6390 0.056 Uiso 1 1 calc R U . . .
C8 C 0.8076(4) 0.1889(4) 0.8031(2) 0.0415(9) Uani 1 1 d . . . . .
H8A H 0.7644 0.1374 0.8440 0.050 Uiso 1 1 calc R U . . .
H8B H 0.8328 0.1269 0.7598 0.050 Uiso 1 1 calc R U . . .
C22 C 0.4134(5) 0.9119(5) 0.7202(2) 0.0462(10) Uani 1 1 d . . . . .
H22A H 0.5008 0.8992 0.6845 0.055 Uiso 1 1 calc R U . . .
H22B H 0.3979 1.0021 0.7470 0.055 Uiso 1 1 calc R U . . .
C19 C 0.7226(5) 0.4413(5) 0.5076(2) 0.0449(10) Uani 1 1 d . . . . .
H19 H 0.7852 0.4082 0.4645 0.054 Uiso 1 1 calc R U . . .
C20 C 0.6629(5) 0.5910(6) 0.5188(2) 0.0469(10) Uani 1 1 d . . . . .
H20 H 0.6844 0.6628 0.4841 0.056 Uiso 1 1 calc R U . . .
C9 C 0.9492(4) 0.2071(5) 0.8279(2) 0.0446(10) Uani 1 1 d . . . . .
H9A H 1.0267 0.1078 0.8396 0.054 Uiso 1 1 calc R U . . .
H9B H 0.9913 0.2613 0.7878 0.054 Uiso 1 1 calc R U . . .
C15 C 0.3358(5) 0.8147(5) 0.8384(2) 0.0447(10) Uani 1 1 d . . . . .
H15A H 0.2334 0.8727 0.8210 0.054 Uiso 1 1 calc R U . . .
H15B H 0.3638 0.8760 0.8719 0.054 Uiso 1 1 calc R U . . .
C11 C 1.0076(5) 0.4931(6) 0.8705(3) 0.0496(11) Uani 1 1 d . . . . .
H11A H 1.0845 0.5298 0.8875 0.060 Uiso 0.773(11) 1 calc R U P A 1
H11B H 1.0306 0.4743 0.8172 0.060 Uiso 0.773(11) 1 calc R U P A 1
H11C H 1.0446 0.5545 0.8999 0.060 Uiso 0.227(11) 1 calc R U P A 2
H11D H 1.0714 0.4715 0.8240 0.060 Uiso 0.227(11) 1 calc R U P A 2
C10 C 1.0147(5) 0.3513(5) 0.9142(3) 0.0483(10) Uani 1 1 d . . . . .
H10A H 1.1180 0.2773 0.9082 0.058 Uiso 1 1 calc R U . . .
H10B H 0.9952 0.3702 0.9676 0.058 Uiso 1 1 calc R U . . .
C24 C 0.1943(6) 1.0707(5) 0.6429(3) 0.0550(12) Uani 1 1 d . . . . .
H24 H 0.2245 1.1547 0.6461 0.066 Uiso 1 1 calc R U . . .
C26 C 0.0265(6) 0.9642(5) 0.6021(3) 0.0624(14) Uani 1 1 d . . . . .
H26 H -0.0598 0.9719 0.5761 0.075 Uiso 1 1 calc R U . . .
C25 C 0.0723(7) 1.0857(5) 0.6035(3) 0.0662(15) Uani 1 1 d . . . . .
H25 H 0.0195 1.1783 0.5773 0.079 Uiso 1 1 calc R U . . .
C14 C 0.6088(6) 0.7222(6) 0.7911(3) 0.0664(15) Uani 1 1 d . . . . .
H14A H 0.6244 0.6326 0.8263 0.080 Uiso 0.773(11) 1 calc R U P A 1
H14B H 0.6685 0.6879 0.7447 0.080 Uiso 0.773(11) 1 calc R U P A 1
H14C H 0.6069 0.7339 0.8451 0.080 Uiso 0.227(11) 1 calc R U P A 2
H14D H 0.6382 0.6132 0.7867 0.080 Uiso 0.227(11) 1 calc R U P A 2
C12 C 0.8426(9) 0.7392(9) 0.8342(5) 0.0467(18) Uani 0.773(11) 1 d . U P A 1
H12A H 0.8971 0.7157 0.7854 0.056 Uiso 0.773(11) 1 calc R U P A 1
H12B H 0.8853 0.8030 0.8586 0.056 Uiso 0.773(11) 1 calc R U P A 1
C13 C 0.6738(7) 0.8212(6) 0.8233(3) 0.0492(17) Uani 0.773(11) 1 d . U P A 1
H13A H 0.6213 0.8517 0.8718 0.059 Uiso 0.773(11) 1 calc R U P A 1
H13B H 0.6593 0.9126 0.7896 0.059 Uiso 0.773(11) 1 calc R U P A 1
C29A C 0.470(2) 0.9983(17) 0.9960(11) 0.0742(14) Uani 0.484(3) 1 d . U P B 3
N7A N 0.331(4) 1.023(2) 0.9953(14) 0.0742(14) Uani 0.484(3) 1 d . U P B 3
S2A S 0.6376(10) 0.9965(6) 0.9913(4) 0.0742(14) Uani 0.484(3) 1 d . U P B 3
C29B C 0.524(3) 0.996(2) 0.5102(8) 0.0862(15) Uani 0.516(3) 1 d . U P B 3
N7B N 0.656(2) 0.9714(15) 0.5603(9) 0.0862(15) Uani 0.516(3) 1 d . U P B 3
S2B S 0.4116(6) 0.9829(4) 0.4532(2) 0.0862(15) Uani 0.516(3) 1 d . U P B 3
C13A C 0.7178(18) 0.750(2) 0.7669(9) 0.036(5) Uani 0.227(11) 1 d . U P A 2
H13C H 0.6860 0.8602 0.7579 0.044 Uiso 0.227(11) 1 calc R U P A 2
H13D H 0.7448 0.7084 0.7176 0.044 Uiso 0.227(11) 1 calc R U P A 2
C12A C 0.859(3) 0.701(3) 0.8080(13) 0.034(5) Uani 0.227(11) 1 d . U P A 2
H12C H 0.9474 0.6807 0.7725 0.041 Uiso 0.227(11) 1 calc R U P A 2
H12D H 0.8586 0.7804 0.8394 0.041 Uiso 0.227(11) 1 calc R U P A 2
O2A O 0.868(3) 0.564(2) 0.8550(12) 0.041(5) Uani 0.227(11) 1 d . U P A 2

loop_
_atom_site_aniso_label
_atom_site_aniso_U_11
_atom_site_aniso_U_22
_atom_site_aniso_U_33
_atom_site_aniso_U_23
_atom_site_aniso_U_13
_atom_site_aniso_U_12
Co1 0.0256(3) 0.0285(3) 0.0260(3) 0.0003(2) 0.0013(2) -0.0074(2)
S1 0.0349(5) 0.0516(6) 0.0479(6) -0.0015(4) -0.0054(4) -0.0208(4)
O1 0.0324(14) 0.0532(17) 0.0469(16) -0.0107(13) -0.0011(12) -0.0133(12)
N1 0.0242(14) 0.0278(14) 0.0277(14) 0.0015(11) 0.0020(11) -0.0063(11)
N2 0.0303(15) 0.0266(14) 0.0273(14) -0.0006(11) 0.0024(12) -0.0072(12)
N5 0.0414(18) 0.0306(16) 0.0336(16) 0.0004(13) -0.0036(14) -0.0026(13)
N4 0.0302(15) 0.0425(18) 0.0266(14) -0.0008(13) 0.0009(12) -0.0141(13)
O2 0.030(2) 0.045(3) 0.048(3) -0.002(2) 0.002(2) -0.014(2)
N6 0.0279(15) 0.0427(18) 0.0340(16) 0.0009(13) 0.0015(13) -0.0146(13)
N3 0.046(2) 0.0406(18) 0.0443(19) 0.0084(15) -0.0068(15) -0.0186(16)
C5 0.0217(16) 0.0302(17) 0.0341(18) 0.0003(14) -0.0031(13) -0.0075(13)
C4 0.0274(17) 0.0366(19) 0.0323(18) 0.0032(15) -0.0006(14) -0.0138(15)
C17 0.0246(17) 0.045(2) 0.0295(18) -0.0033(15) -0.0027(14) -0.0119(15)
C6 0.0329(18) 0.0288(17) 0.0307(18) 0.0008(14) 0.0021(14) -0.0112(15)
C1 0.0317(18) 0.0341(19) 0.0298(18) -0.0013(14) -0.0034(14) -0.0084(15)
C7 0.0242(16) 0.0335(18) 0.0296(17) -0.0017(14) 0.0017(13) -0.0057(14)
C3 0.0272(17) 0.045(2) 0.0284(17) -0.0015(15) -0.0006(14) -0.0127(16)
C2 0.0337(19) 0.0350(19) 0.0337(19) -0.0068(15) 0.0018(15) -0.0082(16)
C16 0.0371(19) 0.0339(19) 0.0302(18) -0.0059(15) 0.0015(15) -0.0092(15)
C28 0.0333(19) 0.0358(19) 0.0280(17) -0.0014(14) 0.0063(15) -0.0110(15)
C21 0.040(2) 0.051(2) 0.033(2) 0.0025(17) 0.0017(16) -0.0198(18)
C23 0.051(2) 0.032(2) 0.038(2) -0.0007(16) -0.0033(18) -0.0052(17)
C18 0.0287(18) 0.055(2) 0.0320(19) -0.0085(17) 0.0021(15) -0.0101(17)
C27 0.048(2) 0.037(2) 0.045(2) -0.0075(18) -0.0094(19) 0.0018(18)
C8 0.037(2) 0.034(2) 0.045(2) -0.0123(17) -0.0066(17) 0.0011(16)
C22 0.058(3) 0.034(2) 0.046(2) 0.0090(17) -0.009(2) -0.0172(19)
C19 0.034(2) 0.073(3) 0.0282(19) -0.0069(19) 0.0041(16) -0.020(2)
C20 0.046(2) 0.068(3) 0.033(2) 0.0014(19) 0.0039(17) -0.031(2)
C9 0.030(2) 0.046(2) 0.046(2) -0.0079(18) 0.0000(17) 0.0020(17)
C15 0.059(3) 0.035(2) 0.040(2) -0.0056(17) -0.0043(19) -0.0132(19)
C11 0.032(2) 0.066(3) 0.053(3) -0.004(2) -0.0019(18) -0.020(2)
C10 0.033(2) 0.056(3) 0.054(3) -0.008(2) -0.0052(18) -0.0121(19)
C24 0.072(3) 0.034(2) 0.050(3) 0.0050(19) -0.012(2) -0.007(2)
C26 0.067(3) 0.044(3) 0.060(3) -0.004(2) -0.026(2) 0.006(2)
C25 0.082(4) 0.038(2) 0.062(3) 0.004(2) -0.027(3) 0.003(2)
C14 0.059(3) 0.068(3) 0.081(4) 0.032(3) -0.029(3) -0.038(3)
C12 0.050(4) 0.050(4) 0.047(4) 0.001(3) 0.002(3) -0.028(3)
C13 0.062(3) 0.041(3) 0.051(3) 0.005(2) -0.010(3) -0.026(3)
C29A 0.110(5) 0.0345(17) 0.071(3) 0.0019(14) -0.020(2) -0.015(2)
N7A 0.110(5) 0.0345(17) 0.071(3) 0.0019(14) -0.020(2) -0.015(2)
S2A 0.110(5) 0.0345(17) 0.071(3) 0.0019(14) -0.020(2) -0.015(2)
C29B 0.149(5) 0.057(2) 0.062(2) 0.0029(16) 0.011(2) -0.053(2)
N7B 0.149(5) 0.057(2) 0.062(2) 0.0029(16) 0.011(2) -0.053(2)
S2B 0.149(5) 0.057(2) 0.062(2) 0.0029(16) 0.011(2) -0.053(2)
C13A 0.028(7) 0.042(9) 0.030(8) -0.003(6) 0.008(6) -0.003(6)
C12A 0.029(7) 0.038(10) 0.033(10) 0.000(7) 0.008(7) -0.012(6)
O2A 0.032(8) 0.044(9) 0.049(11) 0.012(7) -0.011(8) -0.019(8)

loop_
_atom_type_symbol
_atom_type_description
_atom_type_scat_dispersion_real
_atom_type_scat_dispersion_imag
_atom_type_scat_source
C C 0.0181 0.0091 'International Tables Vol C Tables 4.2.6.8 and 6.1.1.4'
H H 0.0000 0.0000 'International Tables Vol C Tables 4.2.6.8 and 6.1.1.4'
Co Co -2.3653 3.6143 'International Tables Vol C Tables 4.2.6.8 and 6.1.1.4'
N N 0.0311 0.0180 'International Tables Vol C Tables 4.2.6.8 and 6.1.1.4'
O O 0.0492 0.0322 'International Tables Vol C Tables 4.2.6.8 and 6.1.1.4'
S S 0.3331 0.5567 'International Tables Vol C Tables 4.2.6.8 and 6.1.1.4'

loop_
_geom_angle_atom_site_label_1
_geom_angle_atom_site_label_2
_geom_angle_atom_site_label_3
_geom_angle
_geom_angle_site_symmetry_1
_geom_angle_site_symmetry_3
_geom_angle_publ_flag
N1 Co1 N2 72.13(10) . . ?
N1 Co1 N5 116.04(11) . . ?
N1 Co1 N4 140.03(12) . . ?
N1 Co1 N6 99.00(12) . . ?
N1 Co1 N3 73.31(12) . . ?
N5 Co1 N2 171.06(11) . . ?
N5 Co1 N3 72.29(12) . . ?
N4 Co1 N2 74.13(11) . . ?
N4 Co1 N5 99.46(12) . . ?
N4 Co1 N3 102.84(12) . . ?
N6 Co1 N2 84.67(12) . . ?
N6 Co1 N5 90.24(13) . . ?
N6 Co1 N4 98.58(12) . . ?
N6 Co1 N3 154.20(13) . . ?
N3 Co1 N2 114.87(11) . . ?
C9 O1 C10 116.8(3) . . ?
C5 N1 Co1 119.9(2) . . ?
C1 N1 Co1 119.8(2) . . ?
C1 N1 C5 120.2(3) . . ?
C6 N2 Co1 101.6(2) . . ?
C6 N2 C7 112.1(3) . . ?
C7 N2 Co1 112.9(2) . . ?
C16 N2 Co1 100.5(2) . . ?
C16 N2 C6 116.8(3) . . ?
C16 N2 C7 111.9(3) . . ?
C23 N5 Co1 118.1(3) . . ?
C23 N5 C27 117.8(3) . . ?
C27 N5 Co1 123.7(3) . . ?
C17 N4 Co1 115.7(2) . . ?
C21 N4 Co1 124.7(3) . . ?
C21 N4 C17 119.0(3) . . ?
C12 O2 C11 113.0(6) . . ?
C28 N6 Co1 158.2(3) . . ?
C22 N3 Co1 109.2(3) . . ?
C22 N3 C15 110.2(3) . . ?
C22 N3 C14 111.4(3) . . ?
C15 N3 Co1 100.6(2) . . ?
C14 N3 Co1 109.1(3) . . ?
C14 N3 C15 115.7(4) . . ?
N1 C5 C4 121.0(3) . . ?
N1 C5 C6 113.9(3) . . ?
C4 C5 C6 125.0(3) . . ?
C5 C4 H4 120.6 . . ?
C5 C4 C3 118.9(3) . . ?
C3 C4 H4 120.6 . . ?
N4 C17 C16 117.2(3) . . ?
N4 C17 C18 121.1(4) . . ?
C18 C17 C16 121.7(3) . . ?
N2 C6 C5 107.7(3) . . ?
N2 C6 H6A 110.2 . . ?
N2 C6 H6B 110.2 . . ?
C5 C6 H6A 110.2 . . ?
C5 C6 H6B 110.2 . . ?
H6A C6 H6B 108.5 . . ?
N1 C1 C2 121.3(3) . . ?
N1 C1 C15 113.1(3) . . ?
C2 C1 C15 125.5(3) . . ?
N2 C7 H7A 107.8 . . ?
N2 C7 H7B 107.8 . . ?
N2 C7 C8 118.2(3) . . ?
H7A C7 H7B 107.1 . . ?
C8 C7 H7A 107.8 . . ?
C8 C7 H7B 107.8 . . ?
C4 C3 H3 120.3 . . ?
C2 C3 C4 119.4(3) . . ?
C2 C3 H3 120.3 . . ?
C1 C2 C3 118.9(3) . . ?
C1 C2 H2 120.5 . . ?
C3 C2 H2 120.5 . . ?
N2 C16 C17 108.9(3) . . ?
N2 C16 H16A 109.9 . . ?
N2 C16 H16B 109.9 . . ?
C17 C16 H16A 109.9 . . ?
C17 C16 H16B 109.9 . . ?
H16A C16 H16B 108.3 . . ?
N6 C28 S1 177.6(4) . . ?
N4 C21 H21 118.7 . . ?
N4 C21 C20 122.6(4) . . ?
C20 C21 H21 118.7 . . ?
N5 C23 C22 117.1(3) . . ?
N5 C23 C24 121.0(4) . . ?
C24 C23 C22 121.9(4) . . ?
C17 C18 H18 120.4 . . ?
C19 C18 C17 119.2(4) . . ?
C19 C18 H18 120.4 . . ?
N5 C27 H27 118.4 . . ?
N5 C27 C26 123.2(5) . . ?
C26 C27 H27 118.4 . . ?
C7 C8 H8A 109.7 . . ?
C7 C8 H8B 109.7 . . ?
H8A C8 H8B 108.2 . . ?
C9 C8 C7 109.6(3) . . ?
C9 C8 H8A 109.7 . . ?
C9 C8 H8B 109.7 . . ?
N3 C22 C23 111.3(4) . . ?
N3 C22 H22A 109.4 . . ?
N3 C22 H22B 109.4 . . ?
C23 C22 H22A 109.4 . . ?
C23 C22 H22B 109.4 . . ?
H22A C22 H22B 108.0 . . ?
C18 C19 H19 120.3 . . ?
C20 C19 C18 119.5(4) . . ?
C20 C19 H19 120.3 . . ?
C21 C20 H20 120.7 . . ?
C19 C20 C21 118.6(4) . . ?
C19 C20 H20 120.7 . . ?
O1 C9 C8 107.5(3) . . ?
O1 C9 H9A 110.2 . . ?
O1 C9 H9B 110.2 . . ?
C8 C9 H9A 110.2 . . ?
C8 C9 H9B 110.2 . . ?
H9A C9 H9B 108.5 . . ?
N3 C15 C1 110.5(3) . . ?
N3 C15 H15A 109.6 . . ?
N3 C15 H15B 109.6 . . ?
C1 C15 H15A 109.6 . . ?
C1 C15 H15B 109.6 . . ?
H15A C15 H15B 108.1 . . ?
O2 C11 H11A 109.5 . . ?
O2 C11 H11B 109.5 . . ?
O2 C11 C10 110.8(4) . . ?
H11A C11 H11B 108.1 . . ?
H11C C11 H11D 108.5 . . ?
C10 C11 H11A 109.5 . . ?
C10 C11 H11B 109.5 . . ?
C10 C11 H11C 110.2 . . ?
C10 C11 H11D 110.2 . . ?
O2A C11 H11C 110.2 . . ?
O2A C11 H11D 110.2 . . ?
O2A C11 C10 107.5(10) . . ?
O1 C10 C11 113.0(4) . . ?
O1 C10 H10A 109.0 . . ?
O1 C10 H10B 109.0 . . ?
C11 C10 H10A 109.0 . . ?
C11 C10 H10B 109.0 . . ?
H10A C10 H10B 107.8 . . ?
C23 C24 H24 119.7 . . ?
C25 C24 C23 120.6(5) . . ?
C25 C24 H24 119.7 . . ?
C27 C26 H26 120.8 . . ?
C27 C26 C25 118.5(5) . . ?
C25 C26 H26 120.8 . . ?
C24 C25 C26 118.8(4) . . ?
C24 C25 H25 120.6 . . ?
C26 C25 H25 120.6 . . ?
N3 C14 H14A 107.6 . . ?
N3 C14 H14B 107.6 . . ?
N3 C14 H14C 103.7 . . ?
N3 C14 H14D 103.7 . . ?
H14A C14 H14B 107.1 . . ?
H14C C14 H14D 105.3 . . ?
C13 C14 N3 118.8(5) . . ?
C13 C14 H14A 107.6 . . ?
C13 C14 H14B 107.6 . . ?
C13A C14 N3 134.0(9) . . ?
C13A C14 H14C 103.7 . . ?
C13A C14 H14D 103.7 . . ?
O2 C12 H12A 110.1 . . ?
O2 C12 H12B 110.1 . . ?
O2 C12 C13 108.0(6) . . ?
H12A C12 H12B 108.4 . . ?
C13 C12 H12A 110.1 . . ?
C13 C12 H12B 110.1 . . ?
C14 C13 C12 109.9(5) . . ?
C14 C13 H13A 109.7 . . ?
C14 C13 H13B 109.7 . . ?
C12 C13 H13A 109.7 . . ?
C12 C13 H13B 109.7 . . ?
H13A C13 H13B 108.2 . . ?
C29A C29A N7A 13(3) 2_677 2_677 ?
C29A C29A N7A 161(5) 2_677 . ?
C29A C29A S2A 152(5) 2_677 2_677 ?
C29A C29A S2A 17(4) 2_677 . ?
N7A C29A N7A 173.7(15) . 2_677 ?
N7A C29A S2A 170.0(17) . . ?
S2A C29A N7A 162(2) 2_677 2_677 ?
S2A C29A N7A 15.1(14) 2_677 . ?
S2A C29A N7A 9.3(9) . 2_677 ?
S2A C29A S2A 169.5(18) 2_677 . ?
C29A N7A C29A 6.3(14) . 2_677 ?
S2A N7A C29A 42(6) 2_677 2_677 ?
S2A N7A C29A 43(6) 2_677 . ?
C29A S2A C29A 10.5(18) 2_677 . ?
N7A S2A C29A 121(7) 2_677 2_677 ?
N7A S2A C29A 129(7) 2_677 . ?
C29B C29B N7B 177(5) 2_676 . ?
C29B C29B S2B 162(5) 2_676 2_676 ?
C29B C29B S2B 11(3) 2_676 . ?
N7B C29B S2B 166.2(16) . . ?
S2B C29B N7B 20.2(9) 2_676 . ?
S2B C29B S2B 174(2) 2_676 . ?
S2B N7B C29B 30.8(16) 2_676 . ?
C29B S2B C29B 6(2) 2_676 . ?
N7B S2B C29B 135.4(18) 2_676 . ?
N7B S2B C29B 129(2) 2_676 2_676 ?
C14 C13A H13C 106.9 . . ?
C14 C13A H13D 106.9 . . ?
C14 C13A C12A 121.8(16) . . ?
H13C C13A H13D 106.7 . . ?
C12A C13A H13C 106.9 . . ?
C12A C13A H13D 106.9 . . ?
C13A C12A H12C 110.0 . . ?
C13A C12A H12D 110.0 . . ?
H12C C12A H12D 108.4 . . ?
O2A C12A C13A 108.4(18) . . ?
O2A C12A H12C 110.0 . . ?
O2A C12A H12D 110.0 . . ?
C11 O2A C12A 108.5(17) . . ?

loop_
_geom_bond_atom_site_label_1
_geom_bond_atom_site_label_2
_geom_bond_distance
_geom_bond_site_symmetry_2
_geom_bond_publ_flag
Co1 N1 2.059(3) . ?
Co1 N2 2.361(3) . ?
Co1 N5 2.204(3) . ?
Co1 N4 2.090(3) . ?
Co1 N6 2.064(3) . ?
Co1 N3 2.338(4) . ?
S1 C28 1.627(4) . ?
O1 C9 1.419(5) . ?
O1 C10 1.426(5) . ?
N1 C5 1.345(4) . ?
N1 C1 1.340(5) . ?
N2 C6 1.473(4) . ?
N2 C7 1.487(5) . ?
N2 C16 1.467(4) . ?
N5 C23 1.343(6) . ?
N5 C27 1.348(6) . ?
N4 C17 1.344(5) . ?
N4 C21 1.341(5) . ?
O2 C11 1.449(8) . ?
O2 C12 1.412(8) . ?
N6 C28 1.165(5) . ?
N3 C22 1.448(5) . ?
N3 C15 1.492(6) . ?
N3 C14 1.492(6) . ?
C5 C4 1.379(5) . ?
C5 C6 1.518(5) . ?
C4 H4 0.9500 . ?
C4 C3 1.391(5) . ?
C17 C16 1.506(5) . ?
C17 C18 1.393(5) . ?
C6 H6A 0.9900 . ?
C6 H6B 0.9900 . ?
C1 C2 1.379(5) . ?
C1 C15 1.499(6) . ?
C7 H7A 0.9900 . ?
C7 H7B 0.9900 . ?
C7 C8 1.520(5) . ?
C3 H3 0.9500 . ?
C3 C2 1.382(6) . ?
C2 H2 0.9500 . ?
C16 H16A 0.9900 . ?
C16 H16B 0.9900 . ?
C21 H21 0.9500 . ?
C21 C20 1.383(6) . ?
C23 C22 1.497(6) . ?
C23 C24 1.390(6) . ?
C18 H18 0.9500 . ?
C18 C19 1.384(6) . ?
C27 H27 0.9500 . ?
C27 C26 1.377(6) . ?
C8 H8A 0.9900 . ?
C8 H8B 0.9900 . ?
C8 C9 1.514(6) . ?
C22 H22A 0.9900 . ?
C22 H22B 0.9900 . ?
C19 H19 0.9500 . ?
C19 C20 1.372(7) . ?
C20 H20 0.9500 . ?
C9 H9A 0.9900 . ?
C9 H9B 0.9900 . ?
C15 H15A 0.9900 . ?
C15 H15B 0.9900 . ?
C11 H11A 0.9900 . ?
C11 H11B 0.9900 . ?
C11 H11C 0.9900 . ?
C11 H11D 0.9900 . ?
C11 C10 1.485(7) . ?
C11 O2A 1.30(2) . ?
C10 H10A 0.9900 . ?
C10 H10B 0.9900 . ?
C24 H24 0.9500 . ?
C24 C25 1.358(8) . ?
C26 H26 0.9500 . ?
C26 C25 1.377(8) . ?
C25 H25 0.9500 . ?
C14 H14A 0.9900 . ?
C14 H14B 0.9900 . ?
C14 H14C 0.9900 . ?
C14 H14D 0.9900 . ?
C14 C13 1.475(8) . ?
C14 C13A 1.194(17) . ?
C12 H12A 0.9900 . ?
C12 H12B 0.9900 . ?
C12 C13 1.530(10) . ?
C13 H13A 0.9900 . ?
C13 H13B 0.9900 . ?
C29A C29A 0.62(3) 2_677 ?
C29A N7A 1.84(4) 2_677 ?
C29A N7A 1.25(4) . ?
C29A S2A 1.58(2) . ?
C29A S2A 1.01(2) 2_677 ?
N7A C29A 1.84(4) 2_677 ?
N7A S2A 0.38(3) 2_677 ?
S2A C29A 1.01(2) 2_677 ?
S2A N7A 0.38(3) 2_677 ?
C29B C29B 0.58(3) 2_676 ?
C29B N7B 1.53(2) . ?
C29B S2B 1.012(16) 2_676 ?
C29B S2B 1.575(18) . ?
N7B S2B 0.680(17) 2_676 ?
S2B C29B 1.012(16) 2_676 ?
S2B N7B 0.680(17) 2_676 ?
C13A H13C 0.9900 . ?
C13A H13D 0.9900 . ?
C13A C12A 1.48(3) . ?
C12A H12C 0.9900 . ?
C12A H12D 0.9900 . ?
C12A O2A 1.47(3) . ?

loop_
_geom_torsion_atom_site_label_1
_geom_torsion_atom_site_label_2
_geom_torsion_atom_site_label_3
_geom_torsion_atom_site_label_4
_geom_torsion
_geom_torsion_site_symmetry_1
_geom_torsion_site_symmetry_2
_geom_torsion_site_symmetry_3
_geom_torsion_site_symmetry_4
_geom_torsion_publ_flag
Co1 N1 C5 C4 -173.6(2) . . . . ?
Co1 N1 C5 C6 9.0(4) . . . . ?
Co1 N1 C1 C2 173.3(3) . . . . ?
Co1 N1 C1 C15 -10.5(4) . . . . ?
Co1 N2 C6 C5 -48.5(3) . . . . ?
Co1 N2 C7 C8 -179.3(3) . . . . ?
Co1 N2 C16 C17 47.2(3) . . . . ?
Co1 N5 C23 C22 -6.8(5) . . . . ?
Co1 N5 C23 C24 172.6(3) . . . . ?
Co1 N5 C27 C26 -171.0(4) . . . . ?
Co1 N4 C17 C16 -8.6(4) . . . . ?
Co1 N4 C17 C18 172.0(3) . . . . ?
Co1 N4 C21 C20 -172.8(3) . . . . ?
Co1 N3 C22 C23 35.8(4) . . . . ?
Co1 N3 C15 C1 46.4(3) . . . . ?
Co1 N3 C14 C13 179.6(4) . . . . ?
Co1 N3 C14 C13A 113.0(13) . . . . ?
N1 C5 C4 C3 -0.6(5) . . . . ?
N1 C5 C6 N2 31.1(4) . . . . ?
N1 C1 C2 C3 1.1(6) . . . . ?
N1 C1 C15 N3 -28.8(5) . . . . ?
N2 C7 C8 C9 178.8(3) . . . . ?
N5 C23 C22 N3 -21.0(5) . . . . ?
N5 C23 C24 C25 -1.5(7) . . . . ?
N5 C27 C26 C25 -0.8(8) . . . . ?
N4 C17 C16 N2 -30.8(4) . . . . ?
N4 C17 C18 C19 0.9(5) . . . . ?
N4 C21 C20 C19 2.1(6) . . . . ?
O2 C11 C10 O1 60.1(5) . . . . ?
O2 C12 C13 C14 -56.3(7) . . . . ?
N3 C14 C13 C12 -177.7(5) . . . . ?
N3 C14 C13A C12A 163.6(14) . . . . ?
C5 N1 C1 C2 -5.1(5) . . . . ?
C5 N1 C1 C15 171.1(3) . . . . ?
C5 C4 C3 C2 -3.3(5) . . . . ?
C4 C5 C6 N2 -146.1(3) . . . . ?
C4 C3 C2 C1 3.1(5) . . . . ?
C17 N4 C21 C20 -1.7(6) . . . . ?
C17 C18 C19 C20 -0.5(6) . . . . ?
C6 N2 C7 C8 66.6(4) . . . . ?
C6 N2 C16 C17 156.0(3) . . . . ?
C6 C5 C4 C3 176.5(3) . . . . ?
C1 N1 C5 C4 4.8(5) . . . . ?
C1 N1 C5 C6 -172.6(3) . . . . ?
C7 N2 C6 C5 72.4(3) . . . . ?
C7 N2 C16 C17 -72.9(4) . . . . ?
C7 C8 C9 O1 62.5(4) . . . . ?
C2 C1 C15 N3 147.2(4) . . . . ?
C16 N2 C6 C5 -156.7(3) . . . . ?
C16 N2 C7 C8 -66.8(4) . . . . ?
C16 C17 C18 C19 -178.5(3) . . . . ?
C21 N4 C17 C16 179.6(3) . . . . ?
C21 N4 C17 C18 0.2(5) . . . . ?
C23 N5 C27 C26 2.0(6) . . . . ?
C23 C24 C25 C26 2.7(8) . . . . ?
C18 C17 C16 N2 148.6(3) . . . . ?
C18 C19 C20 C21 -0.9(6) . . . . ?
C27 N5 C23 C22 179.8(4) . . . . ?
C27 N5 C23 C24 -0.8(6) . . . . ?
C27 C26 C25 C24 -1.5(8) . . . . ?
C22 N3 C15 C1 161.6(3) . . . . ?
C22 N3 C14 C13 59.0(6) . . . . ?
C22 N3 C14 C13A -7.6(15) . . . . ?
C22 C23 C24 C25 177.8(5) . . . . ?
C9 O1 C10 C11 80.5(5) . . . . ?
C15 N3 C22 C23 -73.8(4) . . . . ?
C15 N3 C14 C13 -67.9(6) . . . . ?
C15 N3 C14 C13A -134.5(13) . . . . ?
C15 C1 C2 C3 -174.6(4) . . . . ?
C11 O2 C12 C13 157.4(6) . . . . ?
C10 O1 C9 C8 -164.9(4) . . . . ?
C10 C11 O2A C12A -176.8(12) . . . . ?
C24 C23 C22 N3 159.6(4) . . . . ?
C14 N3 C22 C23 156.3(4) . . . . ?
C14 N3 C15 C1 -70.9(5) . . . . ?
C14 C13A C12A O2A 28(2) . . . . ?
C12 O2 C11 C10 -175.3(5) . . . . ?
C29A C29A N7A S2A -71(15) 2_677 . . 2_677 ?
C29A C29A S2A N7A 47(11) 2_677 . . 2_677 ?
N7A C29A S2A C29A -47(11) 2_677 . . 2_677 ?
S2A C29A N7A C29A 71(15) 2_677 . . 2_677 ?
S2A C29A S2A C29A 0.00(5) 2_677 . . 2_677 ?
S2A C29A S2A N7A 47(11) 2_677 . . 2_677 ?
C29B C29B S2B N7B -8(17) 2_676 . . 2_676 ?
N7B C29B S2B C29B -169(21) . . . 2_676 ?
N7B C29B S2B N7B -177(5) . . . 2_676 ?
S2B C29B N7B S2B 176(7) . . . 2_676 ?
C13A C12A O2A C11 158.3(18) . . . . ?
O2A C11 C10 O1 34.3(12) . . . . ?

loop_
_smtbx_masks_void_nr
_smtbx_masks_void_average_x
_smtbx_masks_void_average_y
_smtbx_masks_void_average_z
_smtbx_masks_void_volume
_smtbx_masks_void_count_electrons
_smtbx_masks_void_content
1 0.000 0.000 0.000 37.3 9.0 '0.5 CH3OH'
